data_2016151
loop_
_publ_author_name
'Sulbaran, Maria E'
'Delgado, Gerzon E.'
'Mora, Asilo\'e J.'
'Bahsas, Ali'
'Novoa de Armas, Hector'
'Blaton, Norbert'

_publ_section_title
;
 Hydrogen-bonding patterns in
 <i>rac</i>-1-acetyl-5-methyl-2-thioxoimidazolidin-4-one
;
_journal_coeditor_code GD3133
_journal_issue 9
_journal_name_full 'Acta Crystallographica Section C'
_journal_page_first o543
_journal_page_last o545
_journal_paper_doi 10.1107/S0108270107038012
_journal_volume 63
_journal_year 2007
_chemical_formula_iupac 'C6 H8 N2 O2 S'
_chemical_formula_moiety 'C6 H8 N2 O2 S'
_chemical_formula_sum 'C6 H8 N2 O2 S'
_chemical_formula_weight 171.21
_chemical_name_common N-acetyl-thiohydantoin-alanine
_chemical_name_systematic
;
<i>rac</i>-1-acetyl-5-methyl-2-thioxoimidazolidin-4-one
;
_space_group_IT_number 2
_symmetry_cell_setting triclinic
_symmetry_space_group_name_Hall '-P 1'
_symmetry_space_group_name_H-M 'P -1'
_atom_sites_solution_hydrogens geom
_atom_sites_solution_primary direct
_atom_sites_solution_secondary difmap
_audit_creation_method SHELXL-97
_cell_angle_alpha 91.085(7)
_cell_angle_beta 91.052(7)
_cell_angle_gamma 107.764(7)
_cell_formula_units_Z 2
_cell_length_a 7.001(6)
_cell_length_b 7.210(6)
_cell_length_c 8.102(7)
_cell_measurement_reflns_used 24
_cell_measurement_temperature 295(2)
_cell_measurement_theta_max 12.019
_cell_measurement_theta_min 7.543
_cell_volume 389.3(6)
_computing_cell_refinement DIF4
_computing_data_collection 'DIF4 (Stoe & Cie, 1992)'
_computing_data_reduction 'REDU4 (Stoe & Cie, 1992)'
_computing_molecular_graphics 'DIAMOND (Brandenburg, 2001)'
_computing_publication_material 'PLATON (Spek, 2003)'
_computing_structure_refinement 'SHELXL97 (Sheldrick, 1997)'
_computing_structure_solution 'SIR2004 (Burla <i>et al.</i>,  2005)'
_diffrn_ambient_temperature 295(2)
_diffrn_measured_fraction_theta_full 1.000
_diffrn_measured_fraction_theta_max 1.000
_diffrn_measurement_device_type 'Stoe Stadi-4'
_diffrn_measurement_method /w
_diffrn_radiation_monochromator graphite
_diffrn_radiation_source 'fine-focus sealed tube'
_diffrn_radiation_type MoK\a
_diffrn_radiation_wavelength 0.71069
_diffrn_reflns_av_R_equivalents 0.0176
_diffrn_reflns_av_sigmaI/netI 0.0402
_diffrn_reflns_limit_h_max 9
_diffrn_reflns_limit_h_min -9
_diffrn_reflns_limit_k_max 2
_diffrn_reflns_limit_k_min -9
_diffrn_reflns_limit_l_max 10
_diffrn_reflns_limit_l_min -10
_diffrn_reflns_number 2474
_diffrn_reflns_theta_full 27.50
_diffrn_reflns_theta_max 27.50
_diffrn_reflns_theta_min 2.52
_diffrn_standards_decay_% 0
_diffrn_standards_interval_count 100
_diffrn_standards_number 3
_exptl_absorpt_coefficient_mu 0.365
_exptl_absorpt_correction_T_max 0.940
_exptl_absorpt_correction_T_min 0.860
_exptl_absorpt_correction_type psi-scan
_exptl_absorpt_process_details '(EMPIR; Stoe & Cie, 1992)'
_exptl_crystal_colour colourless
_exptl_crystal_density_diffrn 1.469
_exptl_crystal_density_method 'not measured'
_exptl_crystal_description prism
_exptl_crystal_F_000 180
_exptl_crystal_size_max 0.57
_exptl_crystal_size_mid 0.34
_exptl_crystal_size_min 0.15
_refine_diff_density_max 0.212
_refine_diff_density_min -0.230
_refine_ls_extinction_method none
_refine_ls_goodness_of_fit_ref 1.021
_refine_ls_hydrogen_treatment constr
_refine_ls_matrix_type full
_refine_ls_number_parameters 102
_refine_ls_number_reflns 1779
_refine_ls_number_restraints 0
_refine_ls_restrained_S_all 1.021
_refine_ls_R_factor_all 0.0687
_refine_ls_R_factor_gt 0.0407
_refine_ls_shift/su_max 0.000
_refine_ls_shift/su_mean 0.000
_refine_ls_structure_factor_coef Fsqd
_refine_ls_weighting_details 'calc w=1/[\s^2^(Fo^2^)+(0.0556P)^2^+0.0336P] where P=(Fo^2^+2Fc^2^)/3'
_refine_ls_weighting_scheme calc
_refine_ls_wR_factor_gt 0.0985
_refine_ls_wR_factor_ref 0.1051
_reflns_number_gt 1322
_reflns_number_total 1779
_reflns_threshold_expression >2sigma(I)
_cod_data_source_file gd3133.cif
_cod_data_source_block I
_cod_database_code 2016151

loop_
_symmetry_equiv_pos_as_xyz
'x, y, z'
'-x, -y, -z'

loop_
_atom_site_type_symbol
_atom_site_label
_atom_site_fract_x
_atom_site_fract_y
_atom_site_fract_z
_atom_site_U_iso_or_equiv
_atom_site_adp_type
_atom_site_calc_flag
_atom_site_refinement_flags
_atom_site_occupancy
N N1 -0.0211(2) 0.2663(2) 0.27240(19) 0.0356(4) Uani d . 1
C C2 0.0313(3) 0.2719(3) 0.4371(2) 0.0354(4) Uani d . 1
S S2 -0.10342(9) 0.19453(9) 0.60004(7) 0.04819(19) Uani d . 1
N N3 0.2335(2) 0.3661(2) 0.44895(19) 0.0390(4) Uani d . 1
H H3 0.3018 0.3806 0.5402 0.047 Uiso calc R 1
C C4 0.3160(3) 0.4345(3) 0.3025(2) 0.0389(4) Uani d . 1
O O4 0.4900(2) 0.5251(2) 0.28167(18) 0.0537(4) Uani d . 1
C C5 0.1528(3) 0.3708(3) 0.1725(2) 0.0381(4) Uani d . 1
H H5 0.1287 0.4849 0.1230 0.046 Uiso calc R 1
C C6 -0.2109(3) 0.1935(3) 0.1918(3) 0.0416(5) Uani d . 1
O O6 -0.2258(2) 0.2424(3) 0.0519(2) 0.0578(5) Uani d . 1
C C7 -0.3787(3) 0.0546(4) 0.2770(3) 0.0604(7) Uani d . 1
H H7A -0.4285 0.1233 0.3601 0.091 Uiso calc R 1
H H7B -0.3318 -0.0432 0.3279 0.091 Uiso calc R 1
H H7C -0.4844 -0.0063 0.1982 0.091 Uiso calc R 1
C C8 0.2064(3) 0.2452(4) 0.0400(3) 0.0539(6) Uani d . 1
H H8A 0.2108 0.1251 0.0866 0.081 Uiso calc R 1
H H8B 0.3354 0.3130 -0.0026 0.081 Uiso calc R 1
H H8C 0.1071 0.2181 -0.0478 0.081 Uiso calc R 1

loop_
_atom_site_aniso_label
_atom_site_aniso_U_11
_atom_site_aniso_U_22
_atom_site_aniso_U_33
_atom_site_aniso_U_12
_atom_site_aniso_U_13
_atom_site_aniso_U_23
N1 0.0333(8) 0.0372(9) 0.0336(8) 0.0061(7) 0.0034(6) 0.0086(7)
C2 0.0393(10) 0.0316(10) 0.0351(9) 0.0104(8) 0.0052(8) 0.0037(8)
S2 0.0519(3) 0.0530(4) 0.0376(3) 0.0117(3) 0.0146(2) 0.0081(2)
N3 0.0376(9) 0.0443(9) 0.0293(8) 0.0040(7) -0.0005(6) 0.0041(7)
C4 0.0391(10) 0.0383(11) 0.0336(10) 0.0033(9) 0.0025(8) 0.0039(8)
O4 0.0395(8) 0.0680(11) 0.0381(8) -0.0069(7) 0.0010(6) 0.0050(7)
C5 0.0350(10) 0.0400(11) 0.0322(10) 0.0004(8) 0.0025(7) 0.0078(8)
C6 0.0349(10) 0.0436(11) 0.0447(11) 0.0092(9) -0.0001(8) 0.0081(9)
O6 0.0467(9) 0.0669(11) 0.0510(10) 0.0039(8) -0.0096(7) 0.0185(8)
C7 0.0372(11) 0.0733(17) 0.0607(15) 0.0008(11) 0.0021(10) 0.0162(13)
C8 0.0446(12) 0.0691(16) 0.0370(11) 0.0015(11) 0.0049(9) -0.0072(11)

loop_
_atom_type_symbol
_atom_type_description
_atom_type_scat_dispersion_real
_atom_type_scat_dispersion_imag
_atom_type_scat_source
C C 0.0033 0.0016 'International Tables Vol C Tables 4.2.6.8 and 6.1.1.4'
H H 0.0000 0.0000 'International Tables Vol C Tables 4.2.6.8 and 6.1.1.4'
N N 0.0061 0.0033 'International Tables Vol C Tables 4.2.6.8 and 6.1.1.4'
O O 0.0106 0.0060 'International Tables Vol C Tables 4.2.6.8 and 6.1.1.4'
S S 0.1246 0.1234 'International Tables Vol C Tables 4.2.6.8 and 6.1.1.4'

loop_
_geom_angle_atom_site_label_1
_geom_angle_atom_site_label_2
_geom_angle_atom_site_label_3
_geom_angle
_geom_angle_publ_flag
C2 N1 C6 130.25(17) ?
C2 N1 C5 111.40(17) ?
C6 N1 C5 118.11(16) ?
N1 C2 N3 106.31(17) ?
N1 C2 S2 131.47(16) yes
N3 C2 S2 122.19(16) yes
C4 N3 C2 113.66(18) ?
O4 C4 N3 126.1(2) yes
O4 C4 C5 126.77(19) yes
N3 C4 C5 107.12(17) ?
N1 C5 C4 101.37(16) ?
N1 C5 C8 114.23(18) ?
C4 C5 C8 110.93(19) ?
O6 C6 N1 117.4(2) ?
O6 C6 C7 122.8(2) ?
N1 C6 C7 119.73(19) ?
C6 C7 H7A 109.5 ?
C6 C7 H7B 109.5 ?
H7A C7 H7B 109.5 ?
C6 C7 H7C 109.5 ?
H7A C7 H7C 109.5 ?
H7B C7 H7C 109.5 ?
C5 C8 H8A 109.5 ?
C5 C8 H8B 109.5 ?
H8A C8 H8B 109.5 ?
C5 C8 H8C 109.5 ?
H8A C8 H8C 109.5 ?
H8B C8 H8C 109.5 ?
C4 N3 H3 123.2 ?
C2 N3 H3 123.2 ?
N1 C5 H5 110.0 ?
C4 C5 H5 110.0 ?
C8 C5 H5 110.0 ?

loop_
_geom_bond_atom_site_label_1
_geom_bond_atom_site_label_2
_geom_bond_distance
_geom_bond_publ_flag
N1 C2 1.374(3) ?
N1 C6 1.413(3) ?
N1 C5 1.485(3) ?
C2 N3 1.371(3) yes
C2 S2 1.642(2) yes
N3 C4 1.363(3) ?
C4 O4 1.211(3) yes
C4 C5 1.497(3) ?
O6 C6 1.205(3) yes
C5 C8 1.516(3) ?
C6 C7 1.483(3) ?
C7 H7A 0.9600 ?
C7 H7B 0.9600 ?
C7 H7C 0.9600 ?
C8 H8A 0.9600 ?
C8 H8B 0.9600 ?
C8 H8C 0.9600 ?
N3 H3 0.8600 ?
C5 H5 0.9800 ?

loop_
_geom_hbond_atom_site_label_D
_geom_hbond_atom_site_label_H
_geom_hbond_atom_site_label_A
_geom_hbond_site_symmetry_A
_geom_hbond_distance_DH
_geom_hbond_distance_HA
_geom_hbond_distance_DA
_geom_hbond_angle_DHA
N3 H3 O4 2_666 0.86 1.99 2.824(3) 164.2
C5 H5 O6 2_565 0.98 2.38 3.271(4) 151.0

loop_
_cod_related_entry_id
_cod_related_entry_database
_cod_related_entry_code
1 ChemSpider 4381863
